data_7231291
loop_
_publ_author_name
'Dharmarwardana, Madushani'
'Arimilli, Bhargav S.'
'Luzuriaga, Michael A.'
'Kwon, Sunah'
'Lee, Hamilton'
'Appuhamillage, Gayan A.'
'McCandless, Gregory T.'
'Smaldone, Ronald A.'
'Gassensmith, Jeremiah J.'

_publ_section_title
;
 The thermo-responsive behavior in molecular crystals of naphthalene
 diimides and their 3D printed thermochromic composites
;
_journal_issue 39
_journal_name_full CrystEngComm
_journal_page_first 6054
_journal_paper_doi 10.1039/C8CE00798E
_journal_volume 20
_journal_year 2018
_chemical_formula_moiety 'C40 H42 N2 O6'
_chemical_formula_sum 'C40 H42 N2 O6'
_chemical_formula_weight 646.75
_space_group_crystal_system monoclinic
_space_group_IT_number 14
_space_group_name_Hall '-P 2yn'
_space_group_name_H-M_alt 'P 1 21/n 1'
_symmetry_space_group_name_Hall '-P 2yn'
_symmetry_space_group_name_H-M 'P 1 21/n 1'
_atom_sites_solution_hydrogens geom
_audit_creation_method SHELXL-2014/7
_audit_update_record
;
2018-07-20 deposited with the CCDC.
2018-08-03 downloaded from the CCDC.
;
_cell_angle_alpha 90
_cell_angle_beta 93.584(8)
_cell_angle_gamma 90
_cell_formula_units_Z 2
_cell_length_a 4.2455(15)
_cell_length_b 46.493(15)
_cell_length_c 8.218(2)
_cell_measurement_reflns_used 9993
_cell_measurement_temperature 200(2)
_cell_measurement_theta_max 27.31
_cell_measurement_theta_min 2.52
_cell_volume 1618.9(9)
_computing_cell_refinement 'Bruker SAINT'
_computing_data_collection 'Bruker APEX3'
_computing_data_reduction 'Bruker SAINT'
_computing_molecular_graphics 'ORTEP-3 for Windows (Farrugia, 2012)'
_computing_publication_material 'publCIF (Westrip, 2010)'
_computing_structure_refinement 'SHELXL-2014/7 (Sheldrick, 2014)'
_computing_structure_solution 'SHELXTL Intrinsic Phasing (Sheldrick, 2014)'
_diffrn_ambient_temperature 200(2)
_diffrn_measured_fraction_theta_full 0.999
_diffrn_measured_fraction_theta_max 0.999
_diffrn_measurement_device_type
;
Bruker Kappa D8 Quest CMOS diffractometer (with an Oxford Cryosystems cryostream
cooler)
;
_diffrn_measurement_method '\f and \w scans'
_diffrn_radiation_monochromator 'HELIOS optics'
_diffrn_radiation_type MoK\a
_diffrn_radiation_wavelength 0.71073
_diffrn_reflns_av_R_equivalents 0.0537
_diffrn_reflns_av_unetI/netI 0.0279
_diffrn_reflns_Laue_measured_fraction_full 0.999
_diffrn_reflns_Laue_measured_fraction_max 0.999
_diffrn_reflns_limit_h_max 5
_diffrn_reflns_limit_h_min -5
_diffrn_reflns_limit_k_max 60
_diffrn_reflns_limit_k_min -60
_diffrn_reflns_limit_l_max 10
_diffrn_reflns_limit_l_min -10
_diffrn_reflns_number 40092
_diffrn_reflns_point_group_measured_fraction_full 0.999
_diffrn_reflns_point_group_measured_fraction_max 0.999
_diffrn_reflns_theta_full 25.242
_diffrn_reflns_theta_max 27.482
_diffrn_reflns_theta_min 2.522
_diffrn_source 'I\mS microfocus tube'
_exptl_absorpt_coefficient_mu 0.089
_exptl_absorpt_correction_T_max 0.7456
_exptl_absorpt_correction_T_min 0.6989
_exptl_absorpt_correction_type multi-scan
_exptl_absorpt_process_details
;
SADABS (Krause, Herbst-Irmer, Sheldrick, & Stalke;  J. Appl. Cryst. 2015, 48,
3-10)
;
_exptl_crystal_colour orange
_exptl_crystal_density_diffrn 1.327
_exptl_crystal_description fragment
_exptl_crystal_F_000 688
_exptl_crystal_size_max 0.240
_exptl_crystal_size_mid 0.080
_exptl_crystal_size_min 0.060
_refine_diff_density_max 0.338
_refine_diff_density_min -0.188
_refine_diff_density_rms 0.052
_refine_ls_extinction_coef 0.0076(13)
_refine_ls_extinction_expression Fc^*^=kFc[1+0.001xFc^2^\l^3^/sin(2\q)]^-1/4^
_refine_ls_extinction_method 'SHELXL-2014/7 (Sheldrick 2014'
_refine_ls_goodness_of_fit_ref 1.054
_refine_ls_hydrogen_treatment constr
_refine_ls_matrix_type full
_refine_ls_number_parameters 219
_refine_ls_number_reflns 3732
_refine_ls_number_restraints 0
_refine_ls_restrained_S_all 1.054
_refine_ls_R_factor_all 0.0694
_refine_ls_R_factor_gt 0.0474
_refine_ls_shift/su_max 0.001
_refine_ls_shift/su_mean 0.000
_refine_ls_structure_factor_coef Fsqd
_refine_ls_weighting_details 'w=1/[\s^2^(Fo^2^)+(0.0435P)^2^+0.7091P] where P=(Fo^2^+2Fc^2^)/3'
_refine_ls_weighting_scheme calc
_refine_ls_wR_factor_gt 0.0997
_refine_ls_wR_factor_ref 0.1087
_reflns_Friedel_coverage 0.000
_reflns_number_gt 2856
_reflns_number_total 3732
_reflns_threshold_expression 'I > 2\s(I)'
_cod_data_source_file c8ce00798e8.cif
_cod_data_source_block scd1657_HeptNDI_T200K
_cod_depositor_comments 'Adding full bibliography for 7231291--7231300.cif.'
_cod_original_cell_volume 1619.0(9)
_cod_database_code 7231291
_publcif_datablock.id {4c5d2717-74fb-4df3-8d6e-447faec5cf70}

_shelx_shelxl_version_number 2014/7
_shelx_space_group_comment
;
The symmetry employed for this shelxl refinement is uniquely defined
by the following loop, which should always be used as a source of
symmetry information in preference to the above space-group names.
They are only intended as comments.
;
_shelx_estimated_absorpt_t_min 0.979
_shelx_estimated_absorpt_t_max 0.995

loop_
_space_group_symop_operation_xyz
'x, y, z'
'-x+1/2, y+1/2, -z+1/2'
'-x, -y, -z'
'x-1/2, -y-1/2, z-1/2'

loop_
_atom_site_label
_atom_site_type_symbol
_atom_site_fract_x
_atom_site_fract_y
_atom_site_fract_z
_atom_site_U_iso_or_equiv
_atom_site_adp_type
_atom_site_occupancy
_atom_site_site_symmetry_order
_atom_site_calc_flag
_atom_site_refinement_flags_posn
_atom_site_refinement_flags_adp
C1 C 0.0244(4) 0.56423(3) 0.11935(18) 0.0217(3) Uani 1 1 d . .
C2 C 0.3694(4) 0.53158(3) 0.29004(17) 0.0221(3) Uani 1 1 d . .
C3 C 0.2636(3) 0.50699(3) 0.18511(17) 0.0205(3) Uani 1 1 d . .
C4 C 0.0485(3) 0.51176(3) 0.05043(17) 0.0187(3) Uani 1 1 d . .
C5 C 0.3747(4) 0.47976(3) 0.22018(18) 0.0242(3) Uani 1 1 d . .
H5 H 0.5191 0.4767 0.3116 0.029 Uiso 1 1 calc R U
C6 C 0.2754(4) 0.45642(3) 0.12126(18) 0.0232(3) Uani 1 1 d . .
H6 H 0.3514 0.4376 0.1469 0.028 Uiso 1 1 calc R U
C7 C 0.0689(4) 0.46055(3) -0.01256(17) 0.0203(3) Uani 1 1 d . .
C8 C 0.2723(4) 0.58048(3) 0.38177(17) 0.0223(3) Uani 1 1 d . .
C9 C 0.1485(4) 0.57662(3) 0.53163(18) 0.0244(3) Uani 1 1 d . .
H9 H 0.0238 0.5601 0.5506 0.029 Uiso 1 1 calc R U
C10 C 0.2058(4) 0.59677(3) 0.65477(18) 0.0238(3) Uani 1 1 d . .
H10 H 0.1214 0.5941 0.7581 0.029 Uiso 1 1 calc R U
C11 C 0.3873(4) 0.62083(3) 0.62563(18) 0.0221(3) Uani 1 1 d . .
C12 C 0.5033(4) 0.62485(3) 0.47251(19) 0.0269(4) Uani 1 1 d . .
H12 H 0.6218 0.6416 0.4515 0.032 Uiso 1 1 calc R U
C13 C 0.4475(4) 0.60467(3) 0.35118(19) 0.0255(3) Uani 1 1 d . .
H13 H 0.5291 0.6074 0.2472 0.031 Uiso 1 1 calc R U
C14 C 0.3314(4) 0.63948(3) 0.89363(18) 0.0272(4) Uani 1 1 d . .
H14A H 0.3980 0.6213 0.9484 0.033 Uiso 1 1 calc R U
H14B H 0.0982 0.6396 0.8791 0.033 Uiso 1 1 calc R U
C15 C 0.4459(4) 0.66503(3) 0.99568(19) 0.0282(4) Uani 1 1 d . .
H15A H 0.6775 0.6636 1.0165 0.034 Uiso 1 1 calc R U
H15B H 0.3497 0.6642 1.1023 0.034 Uiso 1 1 calc R U
C16 C 0.3668(4) 0.69386(3) 0.91572(19) 0.0282(4) Uani 1 1 d . .
H16A H 0.1360 0.6949 0.8904 0.034 Uiso 1 1 calc R U
H16B H 0.4708 0.6950 0.8114 0.034 Uiso 1 1 calc R U
C17 C 0.4689(4) 0.71965(3) 1.0210(2) 0.0294(4) Uani 1 1 d . .
H17A H 0.3589 0.7189 1.1237 0.035 Uiso 1 1 calc R U
H17B H 0.6983 0.7182 1.0497 0.035 Uiso 1 1 calc R U
C18 C 0.4000(4) 0.74844(3) 0.9386(2) 0.0299(4) Uani 1 1 d . .
H18A H 0.1702 0.7499 0.9112 0.036 Uiso 1 1 calc R U
H18B H 0.5077 0.7491 0.8353 0.036 Uiso 1 1 calc R U
C19 C 0.5052(4) 0.77420(3) 1.0427(2) 0.0331(4) Uani 1 1 d . .
H19A H 0.3981 0.7735 1.1463 0.040 Uiso 1 1 calc R U
H19B H 0.7352 0.7727 1.0698 0.040 Uiso 1 1 calc R U
C20 C 0.4352(5) 0.80289(4) 0.9605(3) 0.0475(5) Uani 1 1 d . .
H20A H 0.5446 0.8040 0.8591 0.071 Uiso 1 1 calc R U
H20B H 0.5085 0.8185 1.0334 0.071 Uiso 1 1 calc R U
H20C H 0.2073 0.8047 0.9357 0.071 Uiso 1 1 calc R U
N1 N 0.2178(3) 0.55807(3) 0.25954(14) 0.0221(3) Uani 1 1 d . .
O1 O -0.0634(3) 0.58852(2) 0.08799(13) 0.0292(3) Uani 1 1 d . .
O2 O 0.5762(3) 0.52918(2) 0.39739(13) 0.0307(3) Uani 1 1 d . .
O3 O 0.4663(3) 0.64160(2) 0.73836(13) 0.0282(3) Uani 1 1 d . .

loop_
_atom_site_aniso_label
_atom_site_aniso_U_11
_atom_site_aniso_U_22
_atom_site_aniso_U_33
_atom_site_aniso_U_23
_atom_site_aniso_U_13
_atom_site_aniso_U_12
C1 0.0257(8) 0.0205(7) 0.0193(7) -0.0017(6) 0.0039(6) -0.0028(6)
C2 0.0273(8) 0.0208(7) 0.0181(7) -0.0018(6) 0.0015(6) -0.0036(6)
C3 0.0236(8) 0.0201(7) 0.0178(7) -0.0033(6) 0.0023(6) -0.0034(6)
C4 0.0223(7) 0.0185(7) 0.0157(6) -0.0011(5) 0.0035(5) -0.0027(6)
C5 0.0294(8) 0.0239(8) 0.0189(7) -0.0010(6) -0.0020(6) -0.0002(6)
C6 0.0302(8) 0.0178(7) 0.0215(7) -0.0002(6) 0.0009(6) 0.0005(6)
C7 0.0247(8) 0.0192(7) 0.0174(7) -0.0021(6) 0.0034(6) -0.0035(6)
C8 0.0282(8) 0.0188(7) 0.0194(7) -0.0051(6) -0.0021(6) 0.0001(6)
C9 0.0294(8) 0.0201(7) 0.0237(8) -0.0018(6) 0.0000(6) -0.0055(6)
C10 0.0294(8) 0.0229(7) 0.0190(7) -0.0015(6) 0.0015(6) -0.0015(6)
C11 0.0258(8) 0.0180(7) 0.0220(7) -0.0052(6) -0.0023(6) 0.0011(6)
C12 0.0343(9) 0.0191(8) 0.0276(8) -0.0019(6) 0.0040(7) -0.0063(6)
C13 0.0330(9) 0.0227(8) 0.0213(7) -0.0029(6) 0.0056(6) -0.0040(7)
C14 0.0403(9) 0.0204(8) 0.0209(7) -0.0032(6) 0.0024(7) -0.0016(7)
C15 0.0385(9) 0.0237(8) 0.0221(8) -0.0060(6) -0.0005(7) 0.0008(7)
C16 0.0367(9) 0.0228(8) 0.0247(8) -0.0052(6) -0.0018(7) -0.0006(7)
C17 0.0371(9) 0.0233(8) 0.0273(8) -0.0061(6) -0.0008(7) 0.0006(7)
C18 0.0355(9) 0.0239(8) 0.0297(8) -0.0050(7) -0.0016(7) 0.0002(7)
C19 0.0393(10) 0.0231(8) 0.0363(9) -0.0057(7) -0.0029(8) 0.0013(7)
C20 0.0581(13) 0.0231(9) 0.0596(13) -0.0019(9) -0.0090(11) 0.0014(9)
N1 0.0292(7) 0.0183(6) 0.0186(6) -0.0050(5) -0.0001(5) -0.0041(5)
O1 0.0422(7) 0.0179(5) 0.0270(6) -0.0030(4) -0.0022(5) 0.0010(5)
O2 0.0367(7) 0.0269(6) 0.0269(6) -0.0056(5) -0.0097(5) -0.0016(5)
O3 0.0382(7) 0.0235(5) 0.0232(6) -0.0080(4) 0.0044(5) -0.0075(5)

loop_
_atom_type_symbol
_atom_type_description
_atom_type_scat_dispersion_real
_atom_type_scat_dispersion_imag
_atom_type_scat_source
C C 0.0033 0.0016 'International Tables Vol C Tables 4.2.6.8 and 6.1.1.4'
H H 0.0000 0.0000 'International Tables Vol C Tables 4.2.6.8 and 6.1.1.4'
N N 0.0061 0.0033 'International Tables Vol C Tables 4.2.6.8 and 6.1.1.4'
O O 0.0106 0.0060 'International Tables Vol C Tables 4.2.6.8 and 6.1.1.4'

loop_
_geom_angle_atom_site_label_1
_geom_angle_atom_site_label_2
_geom_angle_atom_site_label_3
_geom_angle
_geom_angle_site_symmetry_1
_geom_angle_site_symmetry_3
O1 C1 N1 121.46(13) . .
O1 C1 C7 121.96(14) . 3_565
N1 C1 C7 116.58(13) . 3_565
O2 C2 N1 120.94(13) . .
O2 C2 C3 122.13(14) . .
N1 C2 C3 116.93(13) . .
C5 C3 C4 120.46(13) . .
C5 C3 C2 119.98(13) . .
C4 C3 C2 119.56(13) . .
C3 C4 C7 121.39(13) . 3_565
C3 C4 C4 119.26(17) . 3_565
C7 C4 C4 119.34(17) 3_565 3_565
C3 C5 C6 120.21(14) . .
C3 C5 H5 119.9 . .
C6 C5 H5 119.9 . .
C7 C6 C5 120.53(14) . .
C7 C6 H6 119.7 . .
C5 C6 H6 119.7 . .
C6 C7 C4 120.19(13) . 3_565
C6 C7 C1 119.77(13) . 3_565
C4 C7 C1 120.02(13) 3_565 3_565
C13 C8 C9 120.53(13) . .
C13 C8 N1 121.44(13) . .
C9 C8 N1 118.02(13) . .
C8 C9 C10 120.19(14) . .
C8 C9 H9 119.9 . .
C10 C9 H9 119.9 . .
C11 C10 C9 119.46(14) . .
C11 C10 H10 120.3 . .
C9 C10 H10 120.3 . .
O3 C11 C10 124.65(13) . .
O3 C11 C12 115.61(13) . .
C10 C11 C12 119.74(13) . .
C13 C12 C11 120.50(14) . .
C13 C12 H12 119.7 . .
C11 C12 H12 119.7 . .
C12 C13 C8 119.54(14) . .
C12 C13 H13 120.2 . .
C8 C13 H13 120.2 . .
O3 C14 C15 107.83(13) . .
O3 C14 H14A 110.1 . .
C15 C14 H14A 110.1 . .
O3 C14 H14B 110.1 . .
C15 C14 H14B 110.1 . .
H14A C14 H14B 108.5 . .
C14 C15 C16 113.38(13) . .
C14 C15 H15A 108.9 . .
C16 C15 H15A 108.9 . .
C14 C15 H15B 108.9 . .
C16 C15 H15B 108.9 . .
H15A C15 H15B 107.7 . .
C15 C16 C17 113.60(13) . .
C15 C16 H16A 108.8 . .
C17 C16 H16A 108.8 . .
C15 C16 H16B 108.8 . .
C17 C16 H16B 108.8 . .
H16A C16 H16B 107.7 . .
C18 C17 C16 113.54(14) . .
C18 C17 H17A 108.9 . .
C16 C17 H17A 108.9 . .
C18 C17 H17B 108.9 . .
C16 C17 H17B 108.9 . .
H17A C17 H17B 107.7 . .
C17 C18 C19 113.63(14) . .
C17 C18 H18A 108.8 . .
C19 C18 H18A 108.8 . .
C17 C18 H18B 108.8 . .
C19 C18 H18B 108.8 . .
H18A C18 H18B 107.7 . .
C20 C19 C18 113.51(15) . .
C20 C19 H19A 108.9 . .
C18 C19 H19A 108.9 . .
C20 C19 H19B 108.9 . .
C18 C19 H19B 108.9 . .
H19A C19 H19B 107.7 . .
C19 C20 H20A 109.5 . .
C19 C20 H20B 109.5 . .
H20A C20 H20B 109.5 . .
C19 C20 H20C 109.5 . .
H20A C20 H20C 109.5 . .
H20B C20 H20C 109.5 . .
C1 N1 C2 124.33(12) . .
C1 N1 C8 118.72(12) . .
C2 N1 C8 116.94(12) . .
C11 O3 C14 117.39(12) . .

loop_
_geom_bond_atom_site_label_1
_geom_bond_atom_site_label_2
_geom_bond_distance
_geom_bond_site_symmetry_2
C1 O1 1.2118(18) .
C1 N1 1.402(2) .
C1 C7 1.487(2) 3_565
C2 O2 1.2101(19) .
C2 N1 1.4051(19) .
C2 C3 1.485(2) .
C3 C5 1.375(2) .
C3 C4 1.408(2) .
C4 C7 1.408(2) 3_565
C4 C4 1.418(3) 3_565
C5 C6 1.405(2) .
C5 H5 0.9500 .
C6 C7 1.376(2) .
C6 H6 0.9500 .
C7 C4 1.408(2) 3_565
C7 C1 1.487(2) 3_565
C8 C13 1.380(2) .
C8 C9 1.381(2) .
C8 N1 1.4556(18) .
C9 C10 1.390(2) .
C9 H9 0.9500 .
C10 C11 1.387(2) .
C10 H10 0.9500 .
C11 O3 1.3656(17) .
C11 C12 1.392(2) .
C12 C13 1.379(2) .
C12 H12 0.9500 .
C13 H13 0.9500 .
C14 O3 1.4345(18) .
C14 C15 1.516(2) .
C14 H14A 0.9900 .
C14 H14B 0.9900 .
C15 C16 1.521(2) .
C15 H15A 0.9900 .
C15 H15B 0.9900 .
C16 C17 1.526(2) .
C16 H16A 0.9900 .
C16 H16B 0.9900 .
C17 C18 1.520(2) .
C17 H17A 0.9900 .
C17 H17B 0.9900 .
C18 C19 1.522(2) .
C18 H18A 0.9900 .
C18 H18B 0.9900 .
C19 C20 1.516(2) .
C19 H19A 0.9900 .
C19 H19B 0.9900 .
C20 H20A 0.9800 .
C20 H20B 0.9800 .
C20 H20C 0.9800 .

loop_
_geom_torsion_atom_site_label_1
_geom_torsion_atom_site_label_2
_geom_torsion_atom_site_label_3
_geom_torsion_atom_site_label_4
_geom_torsion
_geom_torsion_site_symmetry_1
_geom_torsion_site_symmetry_4
O2 C2 C3 C5 7.6(2) . .
N1 C2 C3 C5 -172.35(13) . .
O2 C2 C3 C4 -172.70(14) . .
N1 C2 C3 C4 7.4(2) . .
C5 C3 C4 C7 179.83(14) . 3_565
C2 C3 C4 C7 0.1(2) . 3_565
C5 C3 C4 C4 -1.0(3) . 3_565
C2 C3 C4 C4 179.23(16) . 3_565
C4 C3 C5 C6 0.3(2) . .
C2 C3 C5 C6 -179.99(14) . .
C3 C5 C6 C7 0.7(2) . .
C5 C6 C7 C4 -0.9(2) . 3_565
C5 C6 C7 C1 177.76(14) . 3_565
C13 C8 C9 C10 -1.6(2) . .
N1 C8 C9 C10 177.14(14) . .
C8 C9 C10 C11 0.2(2) . .
C9 C10 C11 O3 -178.11(14) . .
C9 C10 C11 C12 1.6(2) . .
O3 C11 C12 C13 177.66(15) . .
C10 C11 C12 C13 -2.1(2) . .
C11 C12 C13 C8 0.7(2) . .
C9 C8 C13 C12 1.1(2) . .
N1 C8 C13 C12 -177.57(15) . .
O3 C14 C15 C16 56.94(18) . .
C14 C15 C16 C17 177.50(14) . .
C15 C16 C17 C18 177.99(15) . .
C16 C17 C18 C19 -179.30(15) . .
C17 C18 C19 C20 -179.80(16) . .
O1 C1 N1 C2 -169.21(14) . .
C7 C1 N1 C2 11.3(2) 3_565 .
O1 C1 N1 C8 9.7(2) . .
C7 C1 N1 C8 -169.76(13) 3_565 .
O2 C2 N1 C1 166.56(14) . .
C3 C2 N1 C1 -13.5(2) . .
O2 C2 N1 C8 -12.4(2) . .
C3 C2 N1 C8 167.53(13) . .
C13 C8 N1 C1 -68.7(2) . .
C9 C8 N1 C1 112.63(16) . .
C13 C8 N1 C2 110.35(17) . .
C9 C8 N1 C2 -68.36(19) . .
C10 C11 O3 C14 -5.1(2) . .
C12 C11 O3 C14 175.21(14) . .
C15 C14 O3 C11 -178.66(13) . .
